data_7237880
loop_
_publ_author_name
'Yano, Yoshio'
'Ono, Toshikazu'
'Hatanaka, Sou'
'Gryko, Daniel T.'
'Hisaeda, Yoshio'

_publ_section_title
;
 Salt--cocrystal continuum for photofunction modulation:
 stimuli-responsive fluorescence color-tuning of pyridine-modified
 intramolecular charge-transfer dyes and acid complexes
;
_journal_issue 29
_journal_name_full 'Journal of Materials Chemistry C'
_journal_page_first 8847
_journal_paper_doi 10.1039/C9TC02524C
_journal_volume 7
_journal_year 2019
_chemical_formula_moiety '2(C H2 Cl2), C44 H36 N4 O6'
_chemical_formula_sum 'C46 H40 Cl4 N4 O6'
_chemical_formula_weight 886.62
_space_group_crystal_system triclinic
_space_group_IT_number 2
_space_group_name_Hall '-P 1'
_space_group_name_H-M_alt 'P -1'
_atom_sites_solution_hydrogens mixed
_atom_sites_solution_primary dual
_audit_creation_date 2018-12-18
_audit_creation_method
;
Olex2 1.2-ac3
(compiled 2017.02.24 svn.r3390 for Rigaku Oxford Diffraction, GUI svn.r5318)
;
_cell_angle_alpha 75.295(6)
_cell_angle_beta 67.456(6)
_cell_angle_gamma 84.613(7)
_cell_formula_units_Z 1
_cell_length_a 9.5614(7)
_cell_length_b 10.9763(9)
_cell_length_c 11.7461(7)
_cell_measurement_reflns_used 3190
_cell_measurement_temperature 298
_cell_measurement_theta_max 30.9230
_cell_measurement_theta_min 2.7630
_cell_volume 1101.24(15)
_computing_cell_refinement 'CrysAlisPro 1.171.39.34a (Rigaku OD, 2017)'
_computing_data_collection 'CrysAlisPro 1.171.39.34a (Rigaku OD, 2017)'
_computing_data_reduction 'CrysAlisPro 1.171.39.34a (Rigaku OD, 2017)'
_computing_molecular_graphics 'Olex2 (Dolomanov et al., 2009)'
_computing_publication_material 'Olex2 (Dolomanov et al., 2009)'
_computing_structure_refinement 'ShelXL (Sheldrick, 2015)'
_computing_structure_solution 'ShelXT (Sheldrick, 2015)'
_diffrn_ambient_temperature 298
_diffrn_detector 'CCD plate'
_diffrn_measured_fraction_theta_full 0.999
_diffrn_measured_fraction_theta_max 0.999
_diffrn_measurement_details
;
List of Runs (angles in degrees, time in seconds):

  # Type    Start    End  Width  t~exp~   \w     \q     \k     \f   Frames
--------------------------------------------------------------------------
  1  \w    -74.00 119.00   1.00   41.60    --   30.00  54.00 -30.00  193
  2  \w      0.00  32.00   1.00   41.60    --   30.00  54.00  90.00   32
  3  \w    -64.00 118.00   1.00   41.60    --   30.00  54.00-180.00  182
  4  \w    -69.00  16.00   1.00   41.60    --   30.00  54.00 -30.00   85
;
_diffrn_measurement_device 'two-circle diffractometer'
_diffrn_measurement_device_type 'XtaLAB Mini (JP)'
_diffrn_measurement_method '\w scans'
_diffrn_orient_matrix_type 'CrysAlisPro convention (1999,Acta A55,543-557)'
_diffrn_orient_matrix_UB_11 -0.0102133000
_diffrn_orient_matrix_UB_12 -0.0662976000
_diffrn_orient_matrix_UB_13 0.0194125000
_diffrn_orient_matrix_UB_21 -0.0309460000
_diffrn_orient_matrix_UB_22 0.0037127000
_diffrn_orient_matrix_UB_23 0.0643949000
_diffrn_orient_matrix_UB_31 -0.0734147000
_diffrn_orient_matrix_UB_32 0.0073765000
_diffrn_orient_matrix_UB_33 -0.0023517000
_diffrn_radiation_monochromator graphite
_diffrn_radiation_probe x-ray
_diffrn_radiation_type MoK\a
_diffrn_radiation_wavelength 0.71073
_diffrn_reflns_av_R_equivalents 0.0166
_diffrn_reflns_av_unetI/netI 0.0243
_diffrn_reflns_Laue_measured_fraction_full 0.999
_diffrn_reflns_Laue_measured_fraction_max 0.999
_diffrn_reflns_limit_h_max 11
_diffrn_reflns_limit_h_min -11
_diffrn_reflns_limit_k_max 13
_diffrn_reflns_limit_k_min -13
_diffrn_reflns_limit_l_max 14
_diffrn_reflns_limit_l_min -14
_diffrn_reflns_number 9736
_diffrn_reflns_point_group_measured_fraction_full 0.999
_diffrn_reflns_point_group_measured_fraction_max 0.999
_diffrn_reflns_theta_full 25.242
_diffrn_reflns_theta_max 26.372
_diffrn_reflns_theta_min 2.772
_diffrn_source 'fine-focus sealed X-ray tube'
_diffrn_source_type 'Rigaku (Mo) X-ray Source'
_exptl_absorpt_coefficient_mu 0.321
_exptl_absorpt_correction_T_max 1.00000
_exptl_absorpt_correction_T_min 0.75199
_exptl_absorpt_correction_type multi-scan
_exptl_absorpt_process_details
;
CrysAlisPro 1.171.39.34a (Rigaku Oxford Diffraction, 2017)
Empirical absorption correction using spherical harmonics,
 implemented in SCALE3 ABSPACK scaling algorithm.
;
_exptl_crystal_colour yellow
_exptl_crystal_colour_primary yellow
_exptl_crystal_density_diffrn 1.337
_exptl_crystal_description plate
_exptl_crystal_F_000 460
_exptl_crystal_size_max 0.7
_exptl_crystal_size_mid 0.2
_exptl_crystal_size_min 0.15
_refine_diff_density_max 0.520
_refine_diff_density_min -0.621
_refine_diff_density_rms 0.052
_refine_ls_extinction_method none
_refine_ls_goodness_of_fit_ref 1.050
_refine_ls_hydrogen_treatment mixed
_refine_ls_matrix_type full
_refine_ls_number_parameters 277
_refine_ls_number_reflns 4501
_refine_ls_number_restraints 0
_refine_ls_restrained_S_all 1.050
_refine_ls_R_factor_all 0.0774
_refine_ls_R_factor_gt 0.0588
_refine_ls_shift/su_max 0.000
_refine_ls_shift/su_mean 0.000
_refine_ls_structure_factor_coef Fsqd
_refine_ls_weighting_details 'w=1/[\s^2^(Fo^2^)+(0.0980P)^2^+0.5430P] where P=(Fo^2^+2Fc^2^)/3'
_refine_ls_weighting_scheme calc
_refine_ls_wR_factor_gt 0.1687
_refine_ls_wR_factor_ref 0.1881
_reflns_Friedel_coverage 0.000
_reflns_number_gt 3362
_reflns_number_total 4501
_reflns_threshold_expression 'I > 2\s(I)'
_cod_data_source_file c9tc02524c17.cif
_cod_data_source_block yano073
_cod_database_code 7237880
_shelx_shelxl_version_number 2017/1
_chemical_oxdiff_usercomment 'm-PyPP-Salicylic acid-CH2Cl2 r.t.'
_shelx_space_group_comment
;
The symmetry employed for this shelxl refinement is uniquely defined
by the following loop, which should always be used as a source of
symmetry information in preference to the above space-group names.
They are only intended as comments.
;
_diffrn_oxdiff_ac3_digest_frames
;
01b0cb30cd7f52da02e91b12d1e1e177080049261d2
;
_reflns_odcompleteness_completeness 99.87
_reflns_odcompleteness_iscentric 1
_reflns_odcompleteness_theta 26.32
_olex2_refinement_description
;
1. Fixed Uiso
 At 1.2 times of:
  All C(H) groups, All C(H,H) groups
 At 1.5 times of:
  All C(H,H,H) groups, All O(H) groups
2.a Secondary CH2 refined with riding coordinates:
 C1B(H1BA,H1BB)
2.b Aromatic/amide H refined with riding coordinates:
 C3(H3), C5(H5), C8(H8), C10(H10), C7(H7), C11(H11), C6A(H6A), C14(H14),
 C6(H6), C13(H13), C5A(H5A), C3A(H3AA), C4A(H4A)
2.c Idealised Me refined as rotating group:
 C15(H15A,H15B,H15C)
2.d Idealised tetrahedral OH refined as rotating group:
 O3A(H3A)
;
_olex2_submission_special_instructions 'No special instructions were received'
_oxdiff_exptl_absorpt_empirical_details
;
Empirical correction (ABSPACK) includes:
- Absorption correction using spherical harmonics
- Frame scaling
;
_oxdiff_exptl_absorpt_empirical_full_max 1.365
_oxdiff_exptl_absorpt_empirical_full_min 0.739

loop_
_space_group_symop_operation_xyz
'x, y, z'
'-x, -y, -z'

loop_
_atom_site_label
_atom_site_type_symbol
_atom_site_fract_x
_atom_site_fract_y
_atom_site_fract_z
_atom_site_U_iso_or_equiv
_atom_site_adp_type
_atom_site_occupancy
_atom_site_site_symmetry_order
_atom_site_calc_flag
_atom_site_refinement_flags_posn
Cl2B Cl -0.3286(2) 0.74728(16) 0.80242(18) 0.1501(6) Uani 1 1 d .
N002 N 0.64051(18) 1.10214(14) 0.38673(16) 0.0308(4) Uani 1 1 d .
O1A O -0.0050(2) 0.40706(17) 0.73353(18) 0.0566(5) Uani 1 1 d .
O2A O 0.0974(2) 0.3492(2) 0.5506(2) 0.0649(5) Uani 1 1 d .
O3A O -0.0485(2) 0.2055(2) 0.49483(18) 0.0659(5) Uani 1 1 d .
H3A H 0.023540 0.246941 0.486040 0.099 Uiso 1 1 calc GR
Cl1B Cl -0.2690(4) 0.55024(18) 0.99362(18) 0.2308(14) Uani 1 1 d .
N007 N 0.2526(2) 0.50063(17) 0.67930(18) 0.0416(4) Uani 1 1 d .
C1 C 0.5712(2) 0.98791(17) 0.45981(18) 0.0297(4) Uani 1 1 d .
C2 C 0.4631(2) 0.80366(17) 0.57456(19) 0.0311(4) Uani 1 1 d .
C4 C 0.4262(2) 0.66928(17) 0.61872(18) 0.0312(4) Uani 1 1 d .
C3 C 0.5943(2) 0.85724(17) 0.48020(19) 0.0325(4) Uani 1 1 d .
H3 H 0.680631 0.815478 0.438419 0.039 Uiso 1 1 calc R
C9 C 0.7762(2) 1.11329(17) 0.27740(18) 0.0296(4) Uani 1 1 d .
C5 C 0.2829(2) 0.62432(19) 0.6471(2) 0.0359(5) Uani 1 1 d .
H5 H 0.205679 0.681579 0.643632 0.043 Uiso 1 1 calc R
C8 C 0.5397(2) 0.58072(19) 0.6233(2) 0.0370(5) Uani 1 1 d .
H8 H 0.637358 0.607113 0.604683 0.044 Uiso 1 1 calc R
C1A C -0.1451(2) 0.2693(2) 0.6921(2) 0.0383(5) Uani 1 1 d .
C10 C 0.9010(2) 1.0432(2) 0.2861(2) 0.0388(5) Uani 1 1 d .
H10 H 0.897139 0.992410 0.363796 0.047 Uiso 1 1 calc R
C7 C 0.5068(3) 0.4539(2) 0.6556(2) 0.0435(5) Uani 1 1 d .
H7 H 0.581790 0.394147 0.658790 0.052 Uiso 1 1 calc R
C7A C -0.0080(3) 0.3467(2) 0.6533(2) 0.0438(5) Uani 1 1 d .
C12 C 1.0415(3) 1.1247(2) 0.0625(2) 0.0428(5) Uani 1 1 d .
C11 C 1.0318(2) 1.0486(2) 0.1793(2) 0.0446(5) Uani 1 1 d .
H11 H 1.114757 1.000178 0.185925 0.054 Uiso 1 1 calc R
C6A C -0.2601(2) 0.2586(2) 0.8103(2) 0.0431(5) Uani 1 1 d .
H6A H -0.253715 0.304433 0.864757 0.052 Uiso 1 1 calc R
C14 C 0.7841(3) 1.1902(2) 0.1612(2) 0.0409(5) Uani 1 1 d .
H14 H 0.700427 1.237365 0.154248 0.049 Uiso 1 1 calc R
C2A C -0.1566(3) 0.2004(2) 0.6104(2) 0.0446(5) Uani 1 1 d .
C6 C 0.3631(3) 0.4173(2) 0.6828(2) 0.0447(5) Uani 1 1 d .
H6 H 0.341072 0.331809 0.704506 0.054 Uiso 1 1 calc R
C13 C 0.9166(3) 1.1965(2) 0.0560(2) 0.0478(6) Uani 1 1 d .
H13 H 0.922012 1.250137 -0.020892 0.057 Uiso 1 1 calc R
C5A C -0.3837(3) 0.1814(3) 0.8489(3) 0.0530(6) Uani 1 1 d .
H5A H -0.459561 0.174427 0.928798 0.064 Uiso 1 1 calc R
C3A C -0.2818(3) 0.1244(3) 0.6494(3) 0.0559(7) Uani 1 1 d .
H3AA H -0.290469 0.079580 0.595031 0.067 Uiso 1 1 calc R
C4A C -0.3928(3) 0.1144(3) 0.7666(3) 0.0576(7) Uani 1 1 d .
H4A H -0.475578 0.062077 0.791649 0.069 Uiso 1 1 calc R
C15 C 1.1844(3) 1.1290(3) -0.0532(3) 0.0649(8) Uani 1 1 d .
H15A H 1.246346 1.198408 -0.064394 0.097 Uiso 1 1 calc GR
H15B H 1.158909 1.139627 -0.126581 0.097 Uiso 1 1 calc GR
H15C H 1.239095 1.051772 -0.042246 0.097 Uiso 1 1 calc GR
C1B C -0.2074(8) 0.6386(6) 0.8411(6) 0.150(2) Uani 1 1 d .
H1BA H -0.115028 0.681490 0.824777 0.180 Uiso 1 1 calc R
H1BB H -0.181703 0.581928 0.784800 0.180 Uiso 1 1 calc R
H1A H 0.122(4) 0.459(3) 0.704(3) 0.080(10) Uiso 1 1 d .

loop_
_atom_site_aniso_label
_atom_site_aniso_U_11
_atom_site_aniso_U_22
_atom_site_aniso_U_33
_atom_site_aniso_U_23
_atom_site_aniso_U_13
_atom_site_aniso_U_12
Cl2B 0.1748(15) 0.1355(12) 0.1857(16) -0.0680(11) -0.1061(13) 0.0375(10)
N002 0.0264(8) 0.0230(8) 0.0363(9) -0.0068(6) -0.0041(7) -0.0019(6)
O1A 0.0437(10) 0.0558(11) 0.0695(12) -0.0240(9) -0.0115(9) -0.0126(8)
O2A 0.0389(10) 0.0778(14) 0.0684(12) -0.0264(10) -0.0013(9) -0.0105(9)
O3A 0.0605(12) 0.0873(15) 0.0530(11) -0.0287(10) -0.0167(10) -0.0002(10)
Cl1B 0.442(4) 0.1244(13) 0.1259(13) -0.0381(10) -0.1065(19) 0.0259(18)
N007 0.0416(10) 0.0339(9) 0.0448(10) -0.0086(8) -0.0090(9) -0.0113(8)
C1 0.0260(9) 0.0246(9) 0.0338(10) -0.0071(7) -0.0054(8) -0.0034(7)
C2 0.0274(9) 0.0249(9) 0.0381(10) -0.0083(8) -0.0086(8) 0.0004(7)
C4 0.0319(10) 0.0248(9) 0.0322(10) -0.0065(7) -0.0066(8) -0.0015(7)
C3 0.0285(10) 0.0251(9) 0.0397(11) -0.0103(8) -0.0067(9) 0.0005(7)
C9 0.0249(9) 0.0264(9) 0.0336(10) -0.0081(7) -0.0052(8) -0.0033(7)
C5 0.0339(11) 0.0292(10) 0.0419(11) -0.0088(8) -0.0105(9) -0.0017(8)
C8 0.0339(11) 0.0316(10) 0.0424(11) -0.0067(8) -0.0121(9) -0.0002(8)
C1A 0.0312(10) 0.0372(11) 0.0480(12) -0.0089(9) -0.0177(10) 0.0028(8)
C10 0.0333(11) 0.0366(11) 0.0366(11) -0.0009(8) -0.0077(9) 0.0014(8)
C7 0.0503(13) 0.0290(10) 0.0467(12) -0.0046(9) -0.0173(11) 0.0057(9)
C7A 0.0327(11) 0.0421(12) 0.0534(13) -0.0106(10) -0.0136(11) 0.0017(9)
C12 0.0356(11) 0.0428(12) 0.0411(12) -0.0116(9) -0.0020(10) -0.0078(9)
C11 0.0299(11) 0.0434(12) 0.0493(13) -0.0077(10) -0.0054(10) 0.0037(9)
C6A 0.0352(11) 0.0468(12) 0.0488(13) -0.0120(10) -0.0171(10) 0.0012(9)
C14 0.0370(11) 0.0425(12) 0.0399(11) -0.0049(9) -0.0144(10) 0.0028(9)
C2A 0.0424(12) 0.0482(13) 0.0458(12) -0.0115(10) -0.0201(11) 0.0050(10)
C6 0.0585(15) 0.0248(10) 0.0446(12) -0.0043(9) -0.0136(11) -0.0060(10)
C13 0.0481(14) 0.0526(14) 0.0324(11) -0.0004(9) -0.0091(10) -0.0045(11)
C5A 0.0360(12) 0.0590(15) 0.0565(15) -0.0070(12) -0.0125(12) -0.0041(11)
C3A 0.0563(16) 0.0582(15) 0.0698(17) -0.0217(13) -0.0370(14) -0.0007(12)
C4A 0.0435(14) 0.0548(15) 0.0779(19) -0.0082(13) -0.0288(14) -0.0107(11)
C15 0.0472(15) 0.0730(19) 0.0520(15) -0.0168(13) 0.0100(13) -0.0128(13)
C1B 0.178(6) 0.134(5) 0.141(5) -0.079(4) -0.045(4) 0.050(4)

loop_
_atom_type_symbol
_atom_type_description
_atom_type_scat_dispersion_real
_atom_type_scat_dispersion_imag
_atom_type_scat_source
C C 0.0033 0.0016 'International Tables Vol C Tables 4.2.6.8 and 6.1.1.4'
H H 0.0000 0.0000 'International Tables Vol C Tables 4.2.6.8 and 6.1.1.4'
Cl Cl 0.1484 0.1585 'International Tables Vol C Tables 4.2.6.8 and 6.1.1.4'
N N 0.0061 0.0033 'International Tables Vol C Tables 4.2.6.8 and 6.1.1.4'
O O 0.0106 0.0060 'International Tables Vol C Tables 4.2.6.8 and 6.1.1.4'

loop_
_geom_angle_atom_site_label_1
_geom_angle_atom_site_label_2
_geom_angle_atom_site_label_3
_geom_angle
_geom_angle_site_symmetry_1
_geom_angle_site_symmetry_3
C1 N002 C2 106.72(15) . 2_676
C1 N002 C9 123.49(16) . .
C2 N002 C9 128.47(16) 2_676 .
C7A O1A H1A 114.2(15) . .
C2A O3A H3A 109.5 . .
C5 N007 H1A 122.1(15) . .
C6 N007 C5 119.69(19) . .
C6 N007 H1A 118.2(15) . .
N002 C1 C3 142.53(18) . .
C1 C1 N002 108.1(2) 2_676 .
C1 C1 C3 109.3(2) 2_676 .
N002 C2 C4 123.49(17) 2_676 .
C3 C2 N002 109.91(16) . 2_676
C3 C2 C4 126.18(17) . .
C5 C4 C2 122.26(17) . .
C5 C4 C8 117.49(18) . .
C8 C4 C2 120.03(18) . .
C1 C3 H3 127.1 . .
C2 C3 C1 105.89(16) . .
C2 C3 H3 127.1 . .
C10 C9 N002 119.28(17) . .
C10 C9 C14 119.44(19) . .
C14 C9 N002 121.25(18) . .
N007 C5 C4 121.88(19) . .
N007 C5 H5 119.1 . .
C4 C5 H5 119.1 . .
C4 C8 H8 120.1 . .
C7 C8 C4 119.8(2) . .
C7 C8 H8 120.1 . .
C6A C1A C7A 121.4(2) . .
C6A C1A C2A 118.7(2) . .
C2A C1A C7A 119.8(2) . .
C9 C10 H10 120.0 . .
C9 C10 C11 120.0(2) . .
C11 C10 H10 120.0 . .
C8 C7 H7 120.4 . .
C6 C7 C8 119.1(2) . .
C6 C7 H7 120.4 . .
O1A C7A C1A 116.3(2) . .
O2A C7A O1A 123.2(2) . .
O2A C7A C1A 120.5(2) . .
C11 C12 C15 120.6(2) . .
C13 C12 C11 118.0(2) . .
C13 C12 C15 121.3(2) . .
C10 C11 C12 121.2(2) . .
C10 C11 H11 119.4 . .
C12 C11 H11 119.4 . .
C1A C6A H6A 119.3 . .
C5A C6A C1A 121.4(2) . .
C5A C6A H6A 119.3 . .
C9 C14 H14 120.1 . .
C13 C14 C9 119.8(2) . .
C13 C14 H14 120.1 . .
O3A C2A C1A 121.8(2) . .
O3A C2A C3A 118.7(2) . .
C3A C2A C1A 119.4(2) . .
N007 C6 C7 122.00(19) . .
N007 C6 H6 119.0 . .
C7 C6 H6 119.0 . .
C12 C13 H13 119.3 . .
C14 C13 C12 121.4(2) . .
C14 C13 H13 119.3 . .
C6A C5A H5A 120.6 . .
C6A C5A C4A 118.8(2) . .
C4A C5A H5A 120.6 . .
C2A C3A H3AA 119.6 . .
C4A C3A C2A 120.8(2) . .
C4A C3A H3AA 119.6 . .
C5A C4A H4A 119.6 . .
C3A C4A C5A 120.8(2) . .
C3A C4A H4A 119.6 . .
C12 C15 H15A 109.5 . .
C12 C15 H15B 109.5 . .
C12 C15 H15C 109.5 . .
H15A C15 H15B 109.5 . .
H15A C15 H15C 109.5 . .
H15B C15 H15C 109.5 . .
Cl2B C1B Cl1B 116.6(4) . .
Cl2B C1B H1BA 108.1 . .
Cl2B C1B H1BB 108.1 . .
Cl1B C1B H1BA 108.1 . .
Cl1B C1B H1BB 108.1 . .
H1BA C1B H1BB 107.3 . .

loop_
_geom_bond_atom_site_label_1
_geom_bond_atom_site_label_2
_geom_bond_distance
_geom_bond_site_symmetry_2
Cl2B C1B 1.685(6) .
N002 C1 1.386(2) .
N002 C2 1.400(2) 2_676
N002 C9 1.421(2) .
O1A C7A 1.292(3) .
O1A H1A 1.27(3) .
O2A C7A 1.236(3) .
O3A H3A 0.8200 .
O3A C2A 1.346(3) .
Cl1B C1B 1.707(6) .
N007 C5 1.341(3) .
N007 C6 1.336(3) .
N007 H1A 1.28(3) .
C1 C1 1.375(4) 2_676
C1 C3 1.404(3) .
C2 C4 1.462(3) .
C2 C3 1.374(3) .
C4 C5 1.388(3) .
C4 C8 1.395(3) .
C3 H3 0.9300 .
C9 C10 1.381(3) .
C9 C14 1.389(3) .
C5 H5 0.9300 .
C8 H8 0.9300 .
C8 C7 1.380(3) .
C1A C7A 1.484(3) .
C1A C6A 1.386(3) .
C1A C2A 1.403(3) .
C10 H10 0.9300 .
C10 C11 1.384(3) .
C7 H7 0.9300 .
C7 C6 1.362(3) .
C12 C11 1.387(3) .
C12 C13 1.384(3) .
C12 C15 1.508(3) .
C11 H11 0.9300 .
C6A H6A 0.9300 .
C6A C5A 1.379(3) .
C14 H14 0.9300 .
C14 C13 1.382(3) .
C2A C3A 1.383(4) .
C6 H6 0.9300 .
C13 H13 0.9300 .
C5A H5A 0.9300 .
C5A C4A 1.385(4) .
C3A H3AA 0.9300 .
C3A C4A 1.363(4) .
C4A H4A 0.9300 .
C15 H15A 0.9600 .
C15 H15B 0.9600 .
C15 H15C 0.9600 .
C1B H1BA 0.9700 .
C1B H1BB 0.9700 .
